data_7712063
loop_
_publ_author_name
'Zhang, Haina'
'You, Xiuli'
'Zhang, Mengxia'
'Guo, Wenjing'
'Wei, Zhenhong'
'Cai, Hu'

_publ_section_title
;
 Two metal-free perovskite molecules with different 3D frameworks show
 reversible phase transition, dielectric anomaly and SHG effect.
;
_journal_issue 6
_journal_name_full 'Dalton transactions (Cambridge, England : 2003)'
_journal_page_first 1753
_journal_page_last 1760
_journal_paper_doi 10.1039/d2dt03889g
_journal_volume 52
_journal_year 2023
_chemical_formula_sum 'C30 Br12 N4'
_chemical_formula_weight 1375.14
_space_group_IT_number 194
_space_group_name_Hall '-P 6c 2c'
_space_group_name_H-M_alt 'P 63/m m c'
_symmetry_cell_setting hexagonal
_symmetry_space_group_name_H-M 'P 63/m m c'
_atom_sites_solution_primary direct
_atom_sites_solution_secondary difmap
_audit_creation_method SHELXL-97
_audit_update_record
;
2022-11-16 deposited with the CCDC.	2023-01-06 downloaded from the CCDC.
;
_cell_angle_alpha 90.00
_cell_angle_beta 90.00
_cell_angle_gamma 120.00
_cell_formula_units_Z 1
_cell_length_a 9.8750(2)
_cell_length_b 9.8750(2)
_cell_length_c 15.9170(6)
_cell_measurement_reflns_used 2381
_cell_measurement_temperature 372.98(10)
_cell_measurement_theta_max 74.1540
_cell_measurement_theta_min 5.1480
_cell_volume 1344.21(6)
_computing_structure_refinement 'SHELXL-97 (Sheldrick, 1997)'
_computing_structure_solution 'SHELXS-97 (Sheldrick, 1990)'
_diffrn_ambient_temperature 372.98(10)
_diffrn_measured_fraction_theta_full 0.988
_diffrn_measured_fraction_theta_max 0.988
_diffrn_measurement_device_type 'XtaLAB Synergy R, DW system, HyPix'
_diffrn_radiation_monochromator graphite
_diffrn_radiation_source 'fine-focus sealed tube'
_diffrn_radiation_type CuK\a
_diffrn_radiation_wavelength 1.54178
_diffrn_reflns_av_R_equivalents 0.0159
_diffrn_reflns_av_sigmaI/netI 0.0097
_diffrn_reflns_limit_h_max 10
_diffrn_reflns_limit_h_min -12
_diffrn_reflns_limit_k_max 8
_diffrn_reflns_limit_k_min -12
_diffrn_reflns_limit_l_max 20
_diffrn_reflns_limit_l_min -18
_diffrn_reflns_number 4469
_diffrn_reflns_theta_full 75.61
_diffrn_reflns_theta_max 75.61
_diffrn_reflns_theta_min 5.17
_exptl_absorpt_coefficient_mu 10.786
_exptl_crystal_colour colorless
_exptl_crystal_density_diffrn 1.699
_exptl_crystal_density_method 'not measured'
_exptl_crystal_description block
_exptl_crystal_F_000 628
_exptl_crystal_size_max 0.2
_exptl_crystal_size_mid 0.2
_exptl_crystal_size_min 0.2
_refine_diff_density_max 1.158
_refine_diff_density_min -1.153
_refine_diff_density_rms 0.199
_refine_ls_extinction_method none
_refine_ls_goodness_of_fit_ref 3.719
_refine_ls_hydrogen_treatment constr
_refine_ls_matrix_type full
_refine_ls_number_parameters 44
_refine_ls_number_reflns 567
_refine_ls_number_restraints 38
_refine_ls_restrained_S_all 3.644
_refine_ls_R_factor_all 0.1316
_refine_ls_R_factor_gt 0.1272
_refine_ls_shift/su_max 0.092
_refine_ls_shift/su_mean 0.011
_refine_ls_structure_factor_coef Fsqd
_refine_ls_weighting_details 'calc w=1/[\s^2^(Fo^2^)+(0.1000P)^2^+0.0000P] where P=(Fo^2^+2Fc^2^)/3'
_refine_ls_weighting_scheme calc
_refine_ls_wR_factor_gt 0.4095
_refine_ls_wR_factor_ref 0.4182
_reflns_number_gt 495
_reflns_number_total 567
_reflns_threshold_expression >2sigma(I)
_cod_data_source_file d2dt03889g2.cif
_cod_data_source_block bak
_cod_depositor_comments 'Adding full bibliography for 7712063--7712066.cif.'
_cod_original_sg_symbol_H-M P63/mmc
_cod_database_code 7712063

loop_
_symmetry_equiv_pos_as_xyz
'x, y, z'
'-y, x-y, z'
'-x+y, -x, z'
'-x, -y, z+1/2'
'y, -x+y, z+1/2'
'x-y, x, z+1/2'
'y, x, -z'
'x-y, -y, -z'
'-x, -x+y, -z'
'-y, -x, -z+1/2'
'-x+y, y, -z+1/2'
'x, x-y, -z+1/2'
'-x, -y, -z'
'y, -x+y, -z'
'x-y, x, -z'
'x, y, -z-1/2'
'-y, x-y, -z-1/2'
'-x+y, -x, -z-1/2'
'-y, -x, z'
'-x+y, y, z'
'x, x-y, z'
'y, x, z-1/2'
'x-y, -y, z-1/2'
'-x, -x+y, z-1/2'

loop_
_atom_site_label
_atom_site_type_symbol
_atom_site_fract_x
_atom_site_fract_y
_atom_site_fract_z
_atom_site_U_iso_or_equiv
_atom_site_adp_type
_atom_site_occupancy
_atom_site_symmetry_multiplicity
_atom_site_calc_flag
_atom_site_refinement_flags
_atom_site_disorder_assembly
_atom_site_disorder_group
Br1 Br 1.17474(9) 0.34948(17) 0.2500 0.1280(6) Uani 1 4 d S . .
Br2 Br 1.5000 1.0000 0.0000 0.1800(10) Uani 1 4 d S . .
N1 N 1.3333 0.6667 0.1163(6) 0.098(3) Uani 1 6 d S . .
C1 C 1.0914(12) 0.9086(12) -0.0231(11) 0.314(7) Uani 0.50 2 d SPDU . .
C2 C 1.029(2) 0.971(2) -0.089(2) 0.321(11) Uani 0.25 2 d SPDU . .
C3 C 1.0565(12) 0.9435(12) 0.0626(11) 0.297(5) Uani 0.50 2 d SPDU . .
C5 C 1.2478(10) 0.7522(10) -0.2500 0.296(7) Uani 1 4 d SDU . .
C6 C 1.211(6) 0.605(3) -0.1577(9) 0.311(8) Uani 0.25 2 d SPDU . .
C7 C 1.164(3) 0.5820(13) -0.2500 0.312(6) Uani 1 4 d SDU . .

loop_
_atom_site_aniso_label
_atom_site_aniso_U_11
_atom_site_aniso_U_22
_atom_site_aniso_U_33
_atom_site_aniso_U_23
_atom_site_aniso_U_13
_atom_site_aniso_U_12
Br1 0.1402(11) 0.0949(8) 0.1337(12) 0.000 0.000 0.0475(4)
Br2 0.1986(18) 0.1151(10) 0.1984(19) 0.0703(11) 0.0352(5) 0.0576(5)
N1 0.107(4) 0.107(4) 0.081(5) 0.000 0.000 0.053(2)
C1 0.456(7) 0.456(7) 0.201(11) 0.050(5) -0.050(5) 0.356(9)
C2 0.461(11) 0.461(11) 0.194(13) 0.047(8) -0.047(8) 0.343(14)
C3 0.448(6) 0.448(6) 0.201(11) 0.064(5) -0.064(5) 0.379(7)
C5 0.183(6) 0.183(6) 0.560(14) 0.000 0.000 0.122(9)
C6 0.195(16) 0.193(14) 0.547(12) -0.001(6) -0.002(12) 0.098(8)
C7 0.198(12) 0.190(9) 0.550(12) 0.000 0.000 0.099(6)

loop_
_atom_type_symbol
_atom_type_description
_atom_type_scat_dispersion_real
_atom_type_scat_dispersion_imag
_atom_type_scat_source
C C 0.0181 0.0091 'International Tables Vol C Tables 4.2.6.8 and 6.1.1.4'
H H 0.0000 0.0000 'International Tables Vol C Tables 4.2.6.8 and 6.1.1.4'
N N 0.0311 0.0180 'International Tables Vol C Tables 4.2.6.8 and 6.1.1.4'
Br Br -0.6763 1.2805 'International Tables Vol C Tables 4.2.6.8 and 6.1.1.4'

loop_
_geom_angle_atom_site_label_1
_geom_angle_atom_site_label_2
_geom_angle_atom_site_label_3
_geom_angle
_geom_angle_site_symmetry_1
_geom_angle_site_symmetry_3
_geom_angle_publ_flag
C2 C1 C3 111(2) . . ?
C2 C1 C3 36.4(11) . 14_565 ?
C3 C1 C3 95.5(16) . 14_565 ?
C2 C1 C3 36.4(11) . 15_655 ?
C3 C1 C3 95.5(16) . 15_655 ?
C3 C1 C3 67.6(18) 14_565 15_655 ?
C2 C1 C1 88.7(13) . 15_655 ?
C3 C1 C1 55.2(9) . 15_655 ?
C3 C1 C1 106.8(10) 14_565 15_655 ?
C3 C1 C1 54.4(7) 15_655 15_655 ?
C2 C1 C1 88.6(13) . 14_565 ?
C3 C1 C1 55.2(9) . 14_565 ?
C3 C1 C1 54.4(7) 14_565 14_565 ?
C3 C1 C1 106.8(10) 15_655 14_565 ?
C1 C1 C1 103.2(13) 15_655 14_565 ?
C1 C2 C3 72.1(16) . 15_655 ?
C1 C2 C3 72.1(16) . 14_565 ?
C3 C2 C3 126(5) 15_655 14_565 ?
C1 C2 C2 128.1(14) . 2_765 ?
C3 C2 C2 63(2) 15_655 2_765 ?
C3 C2 C2 116(3) 14_565 2_765 ?
C1 C2 C2 128.1(14) . 3_675 ?
C3 C2 C2 116(3) 15_655 3_675 ?
C3 C2 C2 63(2) 14_565 3_675 ?
C2 C2 C2 60.000(5) 2_765 3_675 ?
C1 C3 C2 136(2) . 15_655 ?
C1 C3 C2 136(2) . 14_565 ?
C2 C3 C2 54(4) 15_655 14_565 ?
C1 C3 C1 70.5(11) . 14_565 ?
C2 C3 C1 120(3) 15_655 14_565 ?
C2 C3 C1 71.5(13) 14_565 14_565 ?
C1 C3 C1 70.5(11) . 15_655 ?
C2 C3 C1 71.5(13) 15_655 15_655 ?
C2 C3 C1 120(3) 14_565 15_655 ?
C1 C3 C1 128(2) 14_565 15_655 ?
C1 C3 C3 42.5(9) . 14_565 ?
C2 C3 C3 114(3) 15_655 14_565 ?
C2 C3 C3 94(2) 14_565 14_565 ?
C1 C3 C3 42.0(9) 14_565 14_565 ?
C1 C3 C3 86.4(15) 15_655 14_565 ?
C1 C3 C3 42.5(9) . 15_655 ?
C2 C3 C3 94(2) 15_655 15_655 ?
C2 C3 C3 114(3) 14_565 15_655 ?
C1 C3 C3 86.4(15) 14_565 15_655 ?
C1 C3 C3 42.0(9) 15_655 15_655 ?
C3 C3 C3 44.4(11) 14_565 15_655 ?
C7 C5 C7 119(2) 3_775 . ?
C7 C5 C6 50.2(8) 3_775 3_775 ?
C7 C5 C6 99(2) . 3_775 ?
C7 C5 C6 50.2(8) 3_775 18_775 ?
C7 C5 C6 99(2) . 18_775 ?
C6 C5 C6 96.7(9) 3_775 18_775 ?
C7 C5 C6 99(2) 3_775 16 ?
C7 C5 C6 50.2(8) . 16 ?
C6 C5 C6 123(3) 3_775 16 ?
C6 C5 C6 55(3) 18_775 16 ?
C7 C5 C6 99(2) 3_775 . ?
C7 C5 C6 50.2(8) . . ?
C6 C5 C6 55(3) 3_775 . ?
C6 C5 C6 123(3) 18_775 . ?
C6 C5 C6 96.7(9) 16 . ?
C7 C6 C5 47.3(6) . 2_755 ?
C7 C6 C5 47.3(6) . . ?
C5 C6 C5 80.3(12) 2_755 . ?
C7 C6 C6 103.1(17) . 3_775 ?
C5 C6 C6 100.5(16) 2_755 3_775 ?
C5 C6 C6 62.5(14) . 3_775 ?
C7 C6 C6 103.1(17) . 2_755 ?
C5 C6 C6 62.5(14) 2_755 2_755 ?
C5 C6 C6 100.5(16) . 2_755 ?
C6 C6 C6 60.000(3) 3_775 2_755 ?
C6 C7 C6 150(4) . 16 ?
C6 C7 C5 82.6(10) . 2_755 ?
C6 C7 C5 82.6(10) 16 2_755 ?
C6 C7 C5 82.6(10) . . ?
C6 C7 C5 82.6(10) 16 . ?
C5 C7 C5 121(2) 2_755 . ?

loop_
_geom_bond_atom_site_label_1
_geom_bond_atom_site_label_2
_geom_bond_distance
_geom_bond_site_symmetry_2
_geom_bond_publ_flag
C1 C2 1.499(18) . ?
C1 C3 1.489(17) . ?
C1 C3 1.504(17) 14_565 ?
C1 C3 1.504(17) 15_655 ?
C1 C1 1.73(2) 15_655 ?
C1 C1 1.73(2) 14_565 ?
C2 C3 0.94(2) 15_655 ?
C2 C3 0.94(2) 14_565 ?
C2 C2 0.86(6) 2_765 ?
C2 C2 0.86(6) 3_675 ?
C3 C2 0.94(2) 15_655 ?
C3 C2 0.94(2) 14_565 ?
C3 C1 1.504(18) 14_565 ?
C3 C1 1.504(18) 15_655 ?
C3 C3 2.22(3) 14_565 ?
C3 C3 2.22(3) 15_655 ?
C5 C7 1.456(12) 3_775 ?
C5 C7 1.456(12) . ?
C5 C6 1.965(15) 3_775 ?
C5 C6 1.965(15) 18_775 ?
C5 C6 1.965(15) 16 ?
C5 C6 1.965(15) . ?
C6 C7 1.522(17) . ?
C6 C5 1.965(15) 2_755 ?
C6 C6 1.82(9) 3_775 ?
C6 C6 1.82(9) 2_755 ?
C7 C6 1.522(17) 16 ?
C7 C5 1.456(12) 2_755 ?
